data_7151599
loop_
_publ_author_name
'Cunningham, Anthony'
'Mokal-Parekh, Vijaya'
'Wilson, Claire'
'Woodward, Simon'

_publ_section_title
;
 On the use of mixtures of organotin species for catalytic
 enantioselective ketone allylation--a detective story.
;
_journal_issue 5
_journal_name_full 'Organic &amp; biomolecular chemistry'
_journal_page_first 741
_journal_page_last 748
_journal_paper_doi 10.1039/b313384b
_journal_volume 2
_journal_year 2004
_chemical_formula_sum 'C20 H40 Cl4 O2 Sn4'
_chemical_formula_weight 929.08
_chemical_name_systematic
;
?
;
_space_group_IT_number 15
_symmetry_cell_setting monoclinic
_symmetry_space_group_name_Hall '-C 2yc'
_symmetry_space_group_name_H-M 'C 1 2/c 1'
_atom_sites_solution_hydrogens geom
_atom_sites_solution_primary direct
_atom_sites_solution_secondary difmap
_audit_creation_method SHELXL-97
_cell_angle_alpha 90.00
_cell_angle_beta 95.085(2)
_cell_angle_gamma 90.00
_cell_formula_units_Z 4
_cell_length_a 18.525(3)
_cell_length_b 10.4917(15)
_cell_length_c 15.695(2)
_cell_measurement_reflns_used 2318
_cell_measurement_temperature 150(2)
_cell_measurement_theta_max 26.7
_cell_measurement_theta_min 2.2
_cell_volume 3038.5(8)
_computing_cell_refinement 'Bruker SAINT version 6.36a (Bruker, 2002)'
_computing_data_collection 'Bruker SMART version 5.625 (Bruker, 2001)'
_computing_data_reduction 'Bruker SAINT; Bruker SHELXTL v6.12 (Bruker, 20'
_computing_publication_material 'SHELXL-97; PLATON (Spek, 2002)'
_computing_structure_refinement 'SHELXL-97 (Sheldrick, 1997)'
_computing_structure_solution 'SHELXS-97 (Sheldrick, 1990)'
_diffrn_ambient_temperature 150(2)
_diffrn_measured_fraction_theta_full 0.991
_diffrn_measured_fraction_theta_max 0.991
_diffrn_measurement_device_type 'Bruker SMART APEX CCD area detector'
_diffrn_measurement_method omega
_diffrn_radiation_monochromator graphite
_diffrn_radiation_source 'normal-focus sealed tube'
_diffrn_radiation_type MoK\a
_diffrn_radiation_wavelength 0.71073
_diffrn_reflns_av_R_equivalents 0.023
_diffrn_reflns_av_sigmaI/netI 0.0346
_diffrn_reflns_limit_h_max 24
_diffrn_reflns_limit_h_min -16
_diffrn_reflns_limit_k_max 13
_diffrn_reflns_limit_k_min -9
_diffrn_reflns_limit_l_max 20
_diffrn_reflns_limit_l_min -19
_diffrn_reflns_number 7619
_diffrn_reflns_theta_full 27.50
_diffrn_reflns_theta_max 27.51
_diffrn_reflns_theta_min 2.21
_diffrn_standards_decay_% 0
_diffrn_standards_number 0
_exptl_absorpt_coefficient_mu 3.617
_exptl_absorpt_correction_T_max 0.810
_exptl_absorpt_correction_T_min 0.589
_exptl_absorpt_correction_type multi-scan
_exptl_absorpt_process_details 'Bruker SADABS v2.03 (2002)'
_exptl_crystal_colour colourless
_exptl_crystal_density_diffrn 2.031
_exptl_crystal_density_meas 0
_exptl_crystal_density_method 'not measured'
_exptl_crystal_description 'hexagonal plate'
_exptl_crystal_F_000 1776
_exptl_crystal_size_max 0.19
_exptl_crystal_size_mid 0.16
_exptl_crystal_size_min 0.06
_refine_diff_density_max 1.043
_refine_diff_density_min -0.760
_refine_diff_density_rms 0.135
_refine_ls_extinction_method none
_refine_ls_goodness_of_fit_ref 1.031
_refine_ls_hydrogen_treatment mixed
_refine_ls_matrix_type full
_refine_ls_number_parameters 123
_refine_ls_number_reflns 3464
_refine_ls_number_restraints 13
_refine_ls_restrained_S_all 1.054
_refine_ls_R_factor_all 0.0443
_refine_ls_R_factor_gt 0.0332
_refine_ls_shift/su_max 0.001
_refine_ls_shift/su_mean 0.000
_refine_ls_structure_factor_coef Fsqd
_refine_ls_weighting_details 'calc w=1/[\s^2^(Fo^2^)+(0.0526P)^2^] where P=(Fo^2^+2Fc^2^)/3'
_refine_ls_weighting_scheme calc
_refine_ls_wR_factor_gt 0.0847
_refine_ls_wR_factor_ref 0.0888
_reflns_number_gt 2780
_reflns_number_total 3464
_reflns_threshold_expression >2sigma(I)
_cod_data_source_file b313384b.txt
_cod_data_source_block snetcl
_cod_depositor_comments
;
The following automatic conversions were performed:
'_symmetry_cell_setting' value 'Monoclinic' changed to 'monoclinic'
according to '/home/saulius/struct/CIF-dictionaries/cif_core.dic'
dictionary named 'cif_core.dic' version 2.4.1 from 2010-06-29.

Automatic conversion script
Id: cif_fix_enum 1527 2010-12-29 10:47:43Z saulius 
;
_cod_original_sg_symbol_H-M C2/c
_cod_database_code 7151599

loop_
_symmetry_equiv_pos_as_xyz
'x, y, z'
'-x, y, -z+1/2'
'x+1/2, y+1/2, z'
'-x+1/2, y+1/2, -z+1/2'
'-x, -y, -z'
'x, -y, z-1/2'
'-x+1/2, -y+1/2, -z'
'x+1/2, -y+1/2, z-1/2'

loop_
_atom_site_label
_atom_site_type_symbol
_atom_site_fract_x
_atom_site_fract_y
_atom_site_fract_z
_atom_site_U_iso_or_equiv
_atom_site_adp_type
_atom_site_occupancy
_atom_site_symmetry_multiplicity
_atom_site_calc_flag
_atom_site_refinement_flags
_atom_site_disorder_assembly
_atom_site_disorder_group
Sn1 Sn 0.306888(15) 0.82413(3) 0.071334(18) 0.02826(11) Uani 1 1 d . . .
Cl1 Cl 0.25167(6) 1.01837(12) 0.15315(8) 0.0438(3) Uani 1 1 d . . .
Sn2 Sn 0.127741(17) 0.95898(3) 0.05087(2) 0.03772(12) Uani 1 1 d . B .
Cl2 Cl 0.03954(7) 0.85297(14) -0.05340(9) 0.0540(4) Uani 1 1 d . . .
C1 C 0.3200(3) 0.7162(5) 0.1875(3) 0.0389(11) Uani 1 1 d D . .
H1A H 0.2757 0.7246 0.2178 0.047 Uiso 0.75 1 calc PR A 1
H1B H 0.3259 0.6250 0.1733 0.047 Uiso 0.75 1 calc PR A 1
H1C H 0.2748 0.6692 0.1956 0.047 Uiso 0.25 1 calc PR A 2
H1D H 0.3596 0.6533 0.1844 0.047 Uiso 0.25 1 calc PR A 2
O1 O 0.20130(15) 0.8283(3) 0.01852(19) 0.0305(7) Uani 1 1 d . . .
C2 C 0.3831(4) 0.7579(7) 0.2447(5) 0.058(2) Uani 0.75 1 d PD B 1
H2A H 0.4284 0.7328 0.2261 0.069 Uiso 0.75 1 calc PR B 1
C2' C 0.3365(9) 0.7990(18) 0.2563(10) 0.040(4) Uiso 0.25 1 d PD B 2
H2'A H 0.2977 0.8562 0.2630 0.047 Uiso 0.25 1 calc PR B 2
C3 C 0.3882(6) 0.8187(10) 0.3115(6) 0.126(4) Uiso 1 1 d D . .
H3A H 0.3458 0.8480 0.3352 0.151 Uiso 0.75 1 calc PR B 1
H3B H 0.4347 0.8365 0.3397 0.151 Uiso 0.75 1 calc PR B 1
H3C H 0.4308 0.7681 0.3122 0.151 Uiso 0.25 1 calc PR B 2
H3D H 0.3849 0.8843 0.3527 0.151 Uiso 0.25 1 calc PR B 2
C4 C 0.3760(3) 0.9483(5) 0.0101(3) 0.0401(11) Uani 1 1 d D . .
H4A H 0.4058 0.8971 -0.0265 0.048 Uiso 1 1 calc R B .
H4B H 0.3457 1.0065 -0.0278 0.048 Uiso 1 1 calc R . .
C5 C 0.4261(3) 1.0278(5) 0.0707(4) 0.0545(15) Uani 1 1 d D B .
H5A H 0.4561 1.0825 0.0376 0.082 Uiso 1 1 calc R . .
H5B H 0.4573 0.9712 0.1075 0.082 Uiso 1 1 calc R . .
H5C H 0.3971 1.0809 0.1062 0.082 Uiso 1 1 calc R . .
C6 C 0.0796(3) 0.9081(5) 0.1643(4) 0.0499(13) Uani 1 1 d D . .
H6A H 0.0841 0.9806 0.2048 0.060 Uiso 0.75 1 calc PR B 1
H6B H 0.0273 0.8917 0.1498 0.060 Uiso 0.75 1 calc PR B 1
H6C H 0.1140 0.9267 0.2147 0.060 Uiso 0.25 1 calc PR B 2
H6D H 0.0356 0.9603 0.1689 0.060 Uiso 0.25 1 calc PR B 2
C7 C 0.1125(4) 0.7962(8) 0.2057(5) 0.062(2) Uiso 0.75 1 d PD B 1
H7A H 0.1577 0.8109 0.2377 0.074 Uiso 0.75 1 calc PR B 1
C7' C 0.0607(12) 0.7775(13) 0.1644(15) 0.071(7) Uiso 0.25 1 d PD B 2
H7'A H 0.0188 0.7559 0.1279 0.086 Uiso 0.25 1 calc PR B 2
C8 C 0.0909(5) 0.6838(8) 0.2058(5) 0.096(3) Uiso 1 1 d D . .
H8A H 0.0461 0.6614 0.1752 0.115 Uiso 0.75 1 calc PR B 1
H8B H 0.1191 0.6204 0.2365 0.115 Uiso 0.75 1 calc PR B 1
H8C H 0.1331 0.6975 0.2437 0.115 Uiso 0.25 1 calc PR B 2
H8D H 0.0711 0.6005 0.1986 0.115 Uiso 0.25 1 calc PR B 2
C9 C 0.1390(3) 1.1321(6) -0.0167(4) 0.0542(14) Uiso 1 1 d D . .
H9A H 0.0934 1.1485 -0.0529 0.065 Uiso 0.75 1 calc PR B 1
H9B H 0.1456 1.2025 0.0253 0.065 Uiso 0.75 1 calc PR B 1
H9C H 0.0910 1.1743 -0.0237 0.065 Uiso 0.25 1 calc PR B 2
H9D H 0.1719 1.1886 0.0192 0.065 Uiso 0.25 1 calc PR B 2
C10 C 0.2027(4) 1.1350(8) -0.0743(5) 0.055(2) Uiso 0.75 1 d PD B 1
H10A H 0.2037 1.2176 -0.1032 0.083 Uiso 0.75 1 calc PR B 1
H10B H 0.1963 1.0669 -0.1170 0.083 Uiso 0.75 1 calc PR B 1
H10C H 0.2485 1.1222 -0.0389 0.083 Uiso 0.75 1 calc PR B 1
C10' C 0.1666(13) 1.123(2) -0.1014(11) 0.050(5) Uiso 0.25 1 d PD B 2
H10D H 0.1688 1.2079 -0.1265 0.075 Uiso 0.25 1 calc PR B 2
H10E H 0.1341 1.0687 -0.1385 0.075 Uiso 0.25 1 calc PR B 2
H10F H 0.2152 1.0851 -0.0956 0.075 Uiso 0.25 1 calc PR B 2

loop_
_atom_site_aniso_label
_atom_site_aniso_U_11
_atom_site_aniso_U_22
_atom_site_aniso_U_33
_atom_site_aniso_U_23
_atom_site_aniso_U_13
_atom_site_aniso_U_12
Sn1 0.02452(16) 0.02966(18) 0.03036(17) 0.00041(12) 0.00116(12) -0.00132(11)
Cl1 0.0385(6) 0.0401(7) 0.0536(7) -0.0166(6) 0.0086(5) -0.0020(5)
Sn2 0.03063(18) 0.0344(2) 0.0492(2) -0.00202(15) 0.00965(15) 0.00731(13)
Cl2 0.0321(6) 0.0628(9) 0.0656(9) -0.0122(7) -0.0038(6) 0.0110(6)
C1 0.047(3) 0.032(3) 0.038(3) 0.007(2) 0.006(2) -0.002(2)
O1 0.0212(14) 0.0301(17) 0.0398(17) -0.0037(13) 0.0004(12) 0.0053(12)
C2 0.068(5) 0.052(5) 0.051(4) 0.007(4) -0.006(4) -0.003(4)
C4 0.031(2) 0.044(3) 0.047(3) 0.004(2) 0.012(2) -0.001(2)
C5 0.045(3) 0.043(3) 0.077(4) -0.008(3) 0.017(3) -0.009(2)
C6 0.036(3) 0.060(4) 0.056(3) -0.008(3) 0.015(2) 0.003(3)

loop_
_atom_type_symbol
_atom_type_description
_atom_type_scat_dispersion_real
_atom_type_scat_dispersion_imag
_atom_type_scat_source
C C 0.0033 0.0016 'International Tables Vol C Tables 4.2.6.8 and 6.1.1.4'
H H 0.0000 0.0000 'International Tables Vol C Tables 4.2.6.8 and 6.1.1.4'
Cl Cl 0.1484 0.1585 'International Tables Vol C Tables 4.2.6.8 and 6.1.1.4'
Sn Sn -0.6537 1.4246 'International Tables Vol C Tables 4.2.6.8 and 6.1.1.4'
O O 0.0106 0.0060 'International Tables Vol C Tables 4.2.6.8 and 6.1.1.4'

loop_
_geom_angle_atom_site_label_1
_geom_angle_atom_site_label_2
_geom_angle_atom_site_label_3
_geom_angle
_geom_angle_site_symmetry_1
_geom_angle_site_symmetry_3
_geom_angle_publ_flag
O1 Sn1 C4 113.31(16) . . ?
O1 Sn1 O1 74.90(12) . 7_565 ?
C4 Sn1 O1 99.91(16) . 7_565 ?
O1 Sn1 C1 112.74(16) . . ?
C4 Sn1 C1 133.22(19) . . ?
O1 Sn1 C1 99.36(15) 7_565 . ?
O1 Sn1 Cl1 77.62(8) . . ?
C4 Sn1 Cl1 91.23(14) . . ?
O1 Sn1 Cl1 152.52(8) 7_565 . ?
C1 Sn1 Cl1 90.79(14) . . ?
Sn1 Cl1 Sn2 83.21(4) . . ?
O1 Sn2 C9 110.80(18) . . ?
O1 Sn2 C6 112.36(17) . . ?
C9 Sn2 C6 134.4(2) . . ?
O1 Sn2 Cl2 87.10(9) . . ?
C9 Sn2 Cl2 98.21(16) . . ?
C6 Sn2 Cl2 98.01(16) . . ?
O1 Sn2 Cl1 75.82(9) . . ?
C9 Sn2 Cl1 89.07(16) . . ?
C6 Sn2 Cl1 87.65(15) . . ?
Cl2 Sn2 Cl1 162.89(4) . . ?
C2' C1 Sn1 109.2(8) . . ?
C2 C1 Sn1 112.7(4) . . ?
Sn2 O1 Sn1 123.33(15) . . ?
Sn2 O1 Sn1 131.56(14) . 7_565 ?
Sn1 O1 Sn1 105.10(12) . 7_565 ?
C3 C2 C1 132.4(8) . . ?
C3 C2' C1 137.7(16) . . ?
C5 C4 Sn1 114.4(4) . . ?
C7' C6 Sn2 111.5(11) . . ?
C7 C6 Sn2 112.7(4) . . ?
C8 C7 C6 130.1(8) . . ?
C8 C7' C6 130.4(16) . . ?
C10' C9 Sn2 116.9(10) . . ?
C10 C9 Sn2 114.9(4) . . ?

loop_
_geom_bond_atom_site_label_1
_geom_bond_atom_site_label_2
_geom_bond_distance
_geom_bond_site_symmetry_2
_geom_bond_publ_flag
Sn1 O1 2.056(3) . ?
Sn1 C4 2.116(5) . ?
Sn1 O1 2.129(3) 7_565 ?
Sn1 C1 2.141(4) . ?
Sn1 Cl1 2.6609(12) . ?
Cl1 Sn2 2.7537(13) . ?
Sn2 O1 2.029(3) . ?
Sn2 C9 2.123(6) . ?
Sn2 C6 2.129(5) . ?
Sn2 Cl2 2.4720(14) . ?
C1 C2' 1.399(13) . ?
C1 C2 1.475(8) . ?
O1 Sn1 2.129(3) 7_565 ?
C2 C3 1.224(8) . ?
C2' C3 1.250(9) . ?
C4 C5 1.519(7) . ?
C6 C7' 1.414(15) . ?
C6 C7 1.450(9) . ?
C7 C8 1.246(8) . ?
C7' C8 1.279(10) . ?
C9 C10' 1.468(14) . ?
C9 C10 1.548(8) . ?
